data_4514359
loop_
_publ_author_name
'Pei, Lixia'
'Liu, Fengshou'
'Liao, Heng'
'Gao, Jie'
'Zhong, Liu'
'Gao, Haiyang'
'Wu, Qing'

_publ_section_title
;
 Synthesis of Polyethylenes with Controlled Branching with \a-Diimine
 Nickel Catalysts and Revisiting Formation of Long-Chain Branching
;
_journal_issue 2
_journal_name_full 'ACS Catalysis'
_journal_page_first 1104
_journal_paper_doi 10.1021/acscatal.7b03282
_journal_volume 8
_journal_year 2018
_chemical_formula_moiety 'C92 H64 Br4 N4 Ni2, 2(C H2 Cl2)'
_chemical_formula_sum 'C94 H68 Br4 Cl4 N4 Ni2'
_chemical_formula_weight 1832.38
_chemical_name_systematic
;
 ? 
;
_space_group_crystal_system monoclinic
_space_group_IT_number 14
_space_group_name_Hall '-P 2yn'
_space_group_name_H-M_alt 'P 1 21/n 1'
_symmetry_space_group_name_Hall '-P 2yn'
_symmetry_space_group_name_H-M 'P 1 21/n 1'
_atom_sites_solution_hydrogens geom
_audit_creation_date 2017-07-03
_audit_creation_method
;
Olex2 1.2-beta
(compiled 2017.06.29 svn.r3433 for OlexSys, GUI svn.r5356)
;
_cell_angle_alpha 90
_cell_angle_beta 97.981(2)
_cell_angle_gamma 90
_cell_formula_units_Z 2
_cell_length_a 11.4354(14)
_cell_length_b 18.923(2)
_cell_length_c 18.566(2)
_cell_measurement_reflns_used 6245
_cell_measurement_temperature 173(2)
_cell_measurement_theta_max 26.458
_cell_measurement_theta_min 2.152
_cell_volume 3978.6(8)
_computing_cell_refinement 'SAINT v6.45A (Bruker, 2003)'
_computing_data_reduction 'SAINT v6.45A (Bruker, 2003)'
_computing_molecular_graphics 'Olex2 (Dolomanov et al., 2009)'
_computing_publication_material 'Olex2 (Dolomanov et al., 2009)'
_computing_structure_refinement 'ShelXL (Sheldrick, 2015)'
_computing_structure_solution 'SHELXS-97 (Sheldrick, 1990)'
_diffrn_ambient_temperature 173.15
_diffrn_measured_fraction_theta_full 0.994
_diffrn_measured_fraction_theta_max 0.979
_diffrn_measurement_device_type 'CCD area detector'
_diffrn_measurement_method 'phi and omega scans'
_diffrn_radiation_monochromator graphite
_diffrn_radiation_type MoK\a
_diffrn_radiation_wavelength 0.71073
_diffrn_reflns_av_R_equivalents 0.0460
_diffrn_reflns_av_unetI/netI 0.0648
_diffrn_reflns_Laue_measured_fraction_full 0.994
_diffrn_reflns_Laue_measured_fraction_max 0.979
_diffrn_reflns_limit_h_max 14
_diffrn_reflns_limit_h_min -14
_diffrn_reflns_limit_k_max 19
_diffrn_reflns_limit_k_min -24
_diffrn_reflns_limit_l_max 23
_diffrn_reflns_limit_l_min -22
_diffrn_reflns_number 23363
_diffrn_reflns_point_group_measured_fraction_full 0.994
_diffrn_reflns_point_group_measured_fraction_max 0.979
_diffrn_reflns_theta_full 25.242
_diffrn_reflns_theta_max 27.147
_diffrn_reflns_theta_min 2.096
_exptl_absorpt_coefficient_mu 2.667
_exptl_absorpt_correction_T_max 1.00000
_exptl_absorpt_correction_T_min 0.721807
_exptl_absorpt_correction_type multi-scan
_exptl_absorpt_process_details
'SADABS v.2.10 (Bruker,2003) was used for absorption correction. R(int) was 0.0777 before and 0.0307 after correction. The Ratio of minimum to maximum transmission is 0.7218. The \l/2 correction factor is 0.0015.'
_exptl_crystal_colour colourless
_exptl_crystal_colour_primary colourless
_exptl_crystal_density_diffrn 1.530
_exptl_crystal_density_method 'not measured'
_exptl_crystal_description block
_exptl_crystal_F_000 1848
_exptl_crystal_size_max 0.44
_exptl_crystal_size_mid 0.29
_exptl_crystal_size_min 0.2
_refine_diff_density_max 1.658
_refine_diff_density_min -1.010
_refine_diff_density_rms 0.116
_refine_ls_extinction_method none
_refine_ls_goodness_of_fit_ref 1.016
_refine_ls_hydrogen_treatment constr
_refine_ls_matrix_type full
_refine_ls_number_parameters 487
_refine_ls_number_reflns 8641
_refine_ls_number_restraints 9
_refine_ls_restrained_S_all 1.036
_refine_ls_R_factor_all 0.0946
_refine_ls_R_factor_gt 0.0473
_refine_ls_shift/su_max 0.001
_refine_ls_shift/su_mean 0.000
_refine_ls_structure_factor_coef Fsqd
_refine_ls_weighting_details 'w=1/[\s^2^(Fo^2^)+(0.0587P)^2^+9.3846P] where P=(Fo^2^+2Fc^2^)/3'
_refine_ls_weighting_scheme calc
_refine_ls_wR_factor_gt 0.1116
_refine_ls_wR_factor_ref 0.1371
_reflns_Friedel_coverage 0.000
_reflns_number_gt 5593
_reflns_number_total 8641
_reflns_threshold_expression 'I > 2\s(I)'
_cod_data_source_file cs7b03282_si_003.cif
_cod_data_source_block 01231m
_cod_depositor_comments 'Adding full bibliography for 4514359--4514361.cif.'
_cod_database_code 4514359
_shelx_shelxl_version_number 2014/7
_shelx_space_group_comment
;
The symmetry employed for this shelxl refinement is uniquely defined
by the following loop, which should always be used as a source of
symmetry information in preference to the above space-group names.
They are only intended as comments.
;
_olex2_refinement_description
;
1. Fixed Uiso
 At 1.2 times of:
  All C(H) groups, All C(H,H) groups
2. Rigid body (RIGU) restrains
 Cl1, Cl2, C47
 with sigma for 1-2 distances of 0.004 and sigma for 1-3 distances of 0.004
3.a Secondary CH2 refined with riding coordinates:
 C47(H47A,H47B)
3.b Aromatic/amide H refined with riding coordinates:
 C2(H2), C3(H3), C4(H4), C5(H5), C8(H8), C9(H9), C10(H10), C12(H12), C13(H13),
 C14(H14), C15(H15), C19(H19), C20(H20), C21(H21), C22(H22), C23(H23), C26(H26),
  C27(H27), C28(H28), C29(H29), C30(H30), C32(H32), C33(H33), C34(H34),
 C35(H35), C38(H38), C39(H39), C40(H40), C42(H42), C43(H43), C44(H44), C45(H45)
;
_olex2_submission_special_instructions 'No special instructions were received'

loop_
_space_group_symop_operation_xyz
'x, y, z'
'-x+1/2, y+1/2, -z+1/2'
'-x, -y, -z'
'x-1/2, -y-1/2, z-1/2'

loop_
_atom_site_label
_atom_site_type_symbol
_atom_site_fract_x
_atom_site_fract_y
_atom_site_fract_z
_atom_site_U_iso_or_equiv
_atom_site_adp_type
_atom_site_occupancy
_atom_site_site_symmetry_order
_atom_site_calc_flag
_atom_site_refinement_flags_posn
_atom_site_refinement_flags_adp
Br1 Br 0.48430(4) 0.58828(2) 1.02074(2) 0.02511(13) Uani 1 1 d . .
Br2 Br 0.73911(4) 0.60213(3) 0.92749(3) 0.03324(14) Uani 1 1 d . .
Ni1 Ni 0.57056(5) 0.52415(3) 0.91975(3) 0.02182(15) Uani 1 1 d . .
N1 N 0.6209(3) 0.4629(2) 0.8382(2) 0.0234(8) Uani 1 1 d . .
N2 N 0.4211(3) 0.52416(19) 0.8452(2) 0.0221(8) Uani 1 1 d . .
C1 C 0.7422(4) 0.4454(2) 0.8359(3) 0.0267(10) Uani 1 1 d . .
C2 C 0.8050(4) 0.4175(3) 0.8982(3) 0.0350(12) Uani 1 1 d . .
H2 H 0.7660 0.4068 0.9389 0.042 Uiso 1 1 calc R .
C3 C 0.9258(5) 0.4051(3) 0.9016(3) 0.0423(14) Uani 1 1 d . .
H3 H 0.9692 0.3848 0.9439 0.051 Uiso 1 1 calc R .
C4 C 0.9808(5) 0.4226(3) 0.8434(3) 0.0424(14) Uani 1 1 d . .
H4 H 1.0633 0.4148 0.8457 0.051 Uiso 1 1 calc R .
C5 C 0.9192(5) 0.4510(3) 0.7818(3) 0.0374(13) Uani 1 1 d . .
H5 H 0.9600 0.4630 0.7423 0.045 Uiso 1 1 calc R .
C6 C 0.7978(4) 0.4628(2) 0.7756(3) 0.0287(11) Uani 1 1 d . .
C7 C 0.7346(5) 0.4942(3) 0.7074(3) 0.0319(11) Uani 1 1 d . .
C8 C 0.6708(5) 0.5552(3) 0.7098(3) 0.0422(14) Uani 1 1 d . .
H8 H 0.6669 0.5771 0.7555 0.051 Uiso 1 1 calc R .
C9 C 0.6108(7) 0.5863(3) 0.6464(4) 0.062(2) Uani 1 1 d . .
H9 H 0.5664 0.6284 0.6492 0.075 Uiso 1 1 calc R .
C10 C 0.6172(7) 0.5551(4) 0.5805(4) 0.067(2) Uani 1 1 d . .
H10 H 0.5777 0.5764 0.5375 0.080 Uiso 1 1 calc R .
C11 C 0.6807(6) 0.4923(3) 0.5748(3) 0.0516(16) Uani 1 1 d . .
C12 C 0.6846(7) 0.4593(3) 0.5072(3) 0.0622(19) Uani 1 1 d . .
H12 H 0.6461 0.4810 0.4642 0.075 Uiso 1 1 calc R .
C13 C 0.7417(7) 0.3975(4) 0.5021(4) 0.0620(19) Uani 1 1 d . .
H13 H 0.7433 0.3763 0.4558 0.074 Uiso 1 1 calc R .
C14 C 0.7985(5) 0.3646(3) 0.5646(3) 0.0461(15) Uani 1 1 d . .
H14 H 0.8378 0.3207 0.5610 0.055 Uiso 1 1 calc R .
C15 C 0.7976(4) 0.3956(3) 0.6311(3) 0.0357(12) Uani 1 1 d . .
H15 H 0.8365 0.3726 0.6732 0.043 Uiso 1 1 calc R .
C16 C 0.7409(5) 0.4604(3) 0.6389(3) 0.0358(12) Uani 1 1 d . .
C17 C 0.5353(4) 0.4400(2) 0.7919(2) 0.0227(10) Uani 1 1 d . .
C18 C 0.5455(4) 0.3795(3) 0.7409(3) 0.0281(11) Uani 1 1 d . .
C19 C 0.5056(5) 0.3847(3) 0.6668(3) 0.0373(13) Uani 1 1 d . .
H19 H 0.4674 0.4264 0.6473 0.045 Uiso 1 1 calc R .
C20 C 0.5220(5) 0.3284(4) 0.6219(4) 0.0549(18) Uani 1 1 d . .
H20 H 0.4951 0.3316 0.5712 0.066 Uiso 1 1 calc R .
C21 C 0.5768(6) 0.2679(4) 0.6500(5) 0.066(2) Uani 1 1 d . .
H21 H 0.5904 0.2302 0.6184 0.079 Uiso 1 1 calc R .
C22 C 0.6125(5) 0.2616(3) 0.7239(5) 0.0558(19) Uani 1 1 d . .
H22 H 0.6465 0.2188 0.7435 0.067 Uiso 1 1 calc R .
C23 C 0.5982(5) 0.3186(3) 0.7693(4) 0.0408(14) Uani 1 1 d . .
H23 H 0.6249 0.3152 0.8199 0.049 Uiso 1 1 calc R .
C24 C 0.4187(4) 0.4763(2) 0.7951(2) 0.0219(9) Uani 1 1 d . .
C25 C 0.3131(4) 0.4588(2) 0.7427(2) 0.0233(10) Uani 1 1 d . .
C26 C 0.2641(4) 0.5105(3) 0.6951(3) 0.0306(11) Uani 1 1 d . .
H26 H 0.2975 0.5566 0.6969 0.037 Uiso 1 1 calc R .
C27 C 0.1660(5) 0.4951(3) 0.6447(3) 0.0373(12) Uani 1 1 d . .
H27 H 0.1325 0.5304 0.6118 0.045 Uiso 1 1 calc R .
C28 C 0.1173(4) 0.4285(3) 0.6425(3) 0.0364(13) Uani 1 1 d . .
H28 H 0.0498 0.4181 0.6083 0.044 Uiso 1 1 calc R .
C29 C 0.1662(5) 0.3765(3) 0.6900(3) 0.0360(12) Uani 1 1 d . .
H29 H 0.1324 0.3305 0.6882 0.043 Uiso 1 1 calc R .
C30 C 0.2647(4) 0.3916(3) 0.7400(3) 0.0290(11) Uani 1 1 d . .
H30 H 0.2988 0.3561 0.7724 0.035 Uiso 1 1 calc R .
C31 C 0.3129(4) 0.5575(2) 0.8597(2) 0.0230(10) Uani 1 1 d . .
C32 C 0.2429(4) 0.5191(3) 0.9001(3) 0.0282(10) Uani 1 1 d . .
H32 H 0.2638 0.4720 0.9141 0.034 Uiso 1 1 calc R .
C33 C 0.1422(4) 0.5491(3) 0.9204(3) 0.0334(12) Uani 1 1 d . .
H33 H 0.0942 0.5230 0.9487 0.040 Uiso 1 1 calc R .
C34 C 0.1120(5) 0.6173(3) 0.8994(3) 0.0398(13) Uani 1 1 d . .
H34 H 0.0422 0.6378 0.9125 0.048 Uiso 1 1 calc R .
C35 C 0.1820(5) 0.6557(3) 0.8595(3) 0.0379(13) Uani 1 1 d . .
H35 H 0.1600 0.7028 0.8460 0.046 Uiso 1 1 calc R .
C36 C 0.2847(4) 0.6274(3) 0.8383(3) 0.0285(11) Uani 1 1 d . .
C37 C 0.3596(4) 0.6703(2) 0.7953(3) 0.0307(11) Uani 1 1 d . .
C38 C 0.4759(5) 0.6819(3) 0.8229(3) 0.0347(12) Uani 1 1 d . .
H38 H 0.5058 0.6631 0.8693 0.042 Uiso 1 1 calc R .
C39 C 0.5519(5) 0.7208(3) 0.7844(3) 0.0381(13) Uani 1 1 d . .
H39 H 0.6322 0.7277 0.8044 0.046 Uiso 1 1 calc R .
C40 C 0.5094(5) 0.7486(3) 0.7182(3) 0.0398(13) Uani 1 1 d . .
H40 H 0.5612 0.7742 0.6920 0.048 Uiso 1 1 calc R .
C41 C 0.3907(5) 0.7403(3) 0.6878(3) 0.0358(12) Uani 1 1 d . .
C42 C 0.3454(6) 0.7715(3) 0.6205(3) 0.0459(15) Uani 1 1 d . .
H42 H 0.3973 0.7964 0.5938 0.055 Uiso 1 1 calc R .
C43 C 0.2286(6) 0.7665(3) 0.5929(3) 0.0495(16) Uani 1 1 d . .
H43 H 0.1996 0.7885 0.5480 0.059 Uiso 1 1 calc R .
C44 C 0.1513(5) 0.7285(3) 0.6315(3) 0.0438(14) Uani 1 1 d . .
H44 H 0.0697 0.7258 0.6129 0.053 Uiso 1 1 calc R .
C45 C 0.1930(5) 0.6954(3) 0.6954(3) 0.0402(13) Uani 1 1 d . .
H45 H 0.1404 0.6681 0.7194 0.048 Uiso 1 1 calc R .
C46 C 0.3131(5) 0.7010(2) 0.7266(3) 0.0317(11) Uani 1 1 d . .
Cl1 Cl 0.2984(4) 0.25820(15) 0.45609(16) 0.1453(13) Uani 1 1 d . U
Cl2 Cl 0.1106(4) 0.3629(4) 0.4555(4) 0.254(3) Uani 1 1 d . U
C47 C 0.1721(15) 0.2870(10) 0.5056(7) 0.200(6) Uani 1 1 d . U
H47A H 0.1126 0.2490 0.5051 0.240 Uiso 1 1 calc R .
H47B H 0.2013 0.2997 0.5567 0.240 Uiso 1 1 calc R .

loop_
_atom_site_aniso_label
_atom_site_aniso_U_11
_atom_site_aniso_U_22
_atom_site_aniso_U_33
_atom_site_aniso_U_23
_atom_site_aniso_U_13
_atom_site_aniso_U_12
Br1 0.0302(3) 0.0246(2) 0.0218(2) -0.00209(18) 0.00847(18) 0.00049(19)
Br2 0.0308(3) 0.0351(3) 0.0357(3) -0.0059(2) 0.0114(2) -0.0091(2)
Ni1 0.0221(3) 0.0241(3) 0.0201(3) -0.0024(2) 0.0060(2) -0.0004(2)
N1 0.023(2) 0.027(2) 0.022(2) -0.0006(16) 0.0059(16) 0.0003(16)
N2 0.026(2) 0.023(2) 0.0186(19) 0.0020(15) 0.0050(16) 0.0014(16)
C1 0.026(2) 0.026(3) 0.030(3) -0.009(2) 0.010(2) -0.001(2)
C2 0.032(3) 0.046(3) 0.029(3) -0.009(2) 0.009(2) 0.010(2)
C3 0.028(3) 0.055(4) 0.042(3) -0.017(3) -0.003(2) 0.010(3)
C4 0.024(3) 0.049(4) 0.056(4) -0.022(3) 0.010(3) 0.000(2)
C5 0.034(3) 0.037(3) 0.045(3) -0.015(2) 0.018(3) -0.009(2)
C6 0.030(3) 0.026(3) 0.032(3) -0.013(2) 0.012(2) -0.006(2)
C7 0.040(3) 0.030(3) 0.031(3) 0.000(2) 0.021(2) -0.004(2)
C8 0.066(4) 0.031(3) 0.034(3) -0.003(2) 0.023(3) -0.001(3)
C9 0.099(6) 0.042(4) 0.050(4) 0.012(3) 0.030(4) 0.027(4)
C10 0.111(6) 0.052(4) 0.039(4) 0.017(3) 0.020(4) 0.019(4)
C11 0.081(5) 0.043(3) 0.036(3) 0.005(3) 0.026(3) 0.001(3)
C12 0.108(6) 0.049(4) 0.034(3) 0.005(3) 0.021(4) 0.008(4)
C13 0.100(6) 0.056(4) 0.037(4) -0.009(3) 0.033(4) -0.007(4)
C14 0.052(4) 0.043(3) 0.049(4) -0.012(3) 0.025(3) -0.004(3)
C15 0.033(3) 0.037(3) 0.041(3) -0.006(2) 0.017(2) -0.007(2)
C16 0.047(3) 0.032(3) 0.033(3) -0.002(2) 0.021(3) -0.004(2)
C17 0.028(2) 0.022(2) 0.020(2) 0.0019(18) 0.010(2) 0.0010(19)
C18 0.022(2) 0.030(3) 0.034(3) -0.011(2) 0.008(2) -0.005(2)
C19 0.035(3) 0.046(3) 0.033(3) -0.018(2) 0.011(2) -0.006(2)
C20 0.039(3) 0.078(5) 0.052(4) -0.035(4) 0.020(3) -0.025(3)
C21 0.040(4) 0.065(5) 0.099(6) -0.057(4) 0.031(4) -0.024(3)
C22 0.036(3) 0.026(3) 0.110(6) -0.016(3) 0.027(4) -0.005(2)
C23 0.032(3) 0.029(3) 0.064(4) -0.006(3) 0.016(3) 0.000(2)
C24 0.023(2) 0.024(2) 0.019(2) 0.0031(18) 0.0063(18) -0.0037(19)
C25 0.025(2) 0.024(2) 0.022(2) -0.0005(18) 0.0089(19) 0.0000(19)
C26 0.037(3) 0.028(3) 0.027(3) -0.001(2) 0.004(2) 0.002(2)
C27 0.038(3) 0.045(3) 0.028(3) 0.005(2) 0.002(2) 0.006(3)
C28 0.028(3) 0.056(4) 0.024(3) -0.007(2) 0.000(2) -0.004(2)
C29 0.040(3) 0.037(3) 0.032(3) -0.006(2) 0.008(2) -0.012(2)
C30 0.030(3) 0.032(3) 0.026(3) 0.001(2) 0.006(2) -0.003(2)
C31 0.022(2) 0.029(3) 0.017(2) -0.0039(18) 0.0006(18) 0.0008(19)
C32 0.028(3) 0.029(3) 0.026(3) -0.001(2) 0.003(2) 0.000(2)
C33 0.027(3) 0.046(3) 0.030(3) -0.004(2) 0.011(2) -0.004(2)
C34 0.030(3) 0.053(4) 0.037(3) -0.004(3) 0.012(2) 0.013(3)
C35 0.038(3) 0.035(3) 0.041(3) 0.002(2) 0.010(3) 0.018(2)
C36 0.031(3) 0.031(3) 0.023(3) -0.003(2) 0.002(2) 0.005(2)
C37 0.036(3) 0.022(2) 0.035(3) -0.002(2) 0.011(2) 0.005(2)
C38 0.036(3) 0.027(3) 0.041(3) 0.005(2) 0.009(2) 0.009(2)
C39 0.035(3) 0.029(3) 0.052(4) 0.005(2) 0.013(3) 0.004(2)
C40 0.046(3) 0.026(3) 0.050(4) 0.005(2) 0.018(3) 0.004(2)
C41 0.053(3) 0.026(3) 0.031(3) -0.002(2) 0.014(3) 0.008(2)
C42 0.073(4) 0.033(3) 0.035(3) 0.002(2) 0.018(3) -0.001(3)
C43 0.089(5) 0.029(3) 0.029(3) 0.001(2) 0.003(3) 0.003(3)
C44 0.052(4) 0.038(3) 0.038(3) -0.007(3) -0.002(3) 0.004(3)
C45 0.051(3) 0.031(3) 0.039(3) 0.002(2) 0.006(3) 0.002(3)
C46 0.044(3) 0.020(2) 0.031(3) -0.003(2) 0.007(2) 0.005(2)
Cl1 0.261(4) 0.0842(18) 0.098(2) -0.0199(15) 0.048(2) -0.032(2)
Cl2 0.130(3) 0.293(6) 0.340(8) -0.172(6) 0.037(4) -0.050(4)
C47 0.238(13) 0.275(15) 0.082(8) -0.068(9) 0.006(8) 0.053(11)

loop_
_atom_type_symbol
_atom_type_description
_atom_type_scat_dispersion_real
_atom_type_scat_dispersion_imag
_atom_type_scat_source
C C 0.0033 0.0016 'International Tables Vol C Tables 4.2.6.8 and 6.1.1.4'
H H 0.0000 0.0000 'International Tables Vol C Tables 4.2.6.8 and 6.1.1.4'
Br Br -0.2901 2.4595 'International Tables Vol C Tables 4.2.6.8 and 6.1.1.4'
Cl Cl 0.1484 0.1585 'International Tables Vol C Tables 4.2.6.8 and 6.1.1.4'
N N 0.0061 0.0033 'International Tables Vol C Tables 4.2.6.8 and 6.1.1.4'
Ni Ni 0.3393 1.1124 'International Tables Vol C Tables 4.2.6.8 and 6.1.1.4'

loop_
_geom_angle_atom_site_label_1
_geom_angle_atom_site_label_2
_geom_angle_atom_site_label_3
_geom_angle
_geom_angle_site_symmetry_1
_geom_angle_site_symmetry_3
Ni1 Br1 Ni1 93.79(2) 3_667 .
Br1 Ni1 Br1 86.21(2) 3_667 .
Br2 Ni1 Br1 93.01(3) . .
Br2 Ni1 Br1 137.37(3) . 3_667
N1 Ni1 Br1 172.07(11) . .
N1 Ni1 Br1 87.67(11) . 3_667
N1 Ni1 Br2 94.91(11) . .
N2 Ni1 Br1 93.51(10) . 3_667
N2 Ni1 Br1 97.21(10) . .
N2 Ni1 Br2 128.71(11) . .
N2 Ni1 N1 78.13(15) . .
C1 N1 Ni1 121.6(3) . .
C17 N1 Ni1 114.7(3) . .
C17 N1 C1 123.6(4) . .
C24 N2 Ni1 114.7(3) . .
C24 N2 C31 120.3(4) . .
C31 N2 Ni1 122.1(3) . .
C2 C1 N1 117.3(4) . .
C2 C1 C6 121.2(4) . .
C6 C1 N1 121.1(4) . .
C1 C2 H2 120.0 . .
C1 C2 C3 120.0(5) . .
C3 C2 H2 120.0 . .
C2 C3 H3 120.4 . .
C4 C3 C2 119.1(5) . .
C4 C3 H3 120.4 . .
C3 C4 H4 119.4 . .
C3 C4 C5 121.1(5) . .
C5 C4 H4 119.4 . .
C4 C5 H5 119.2 . .
C4 C5 C6 121.5(5) . .
C6 C5 H5 119.2 . .
C1 C6 C7 123.5(4) . .
C5 C6 C1 116.9(5) . .
C5 C6 C7 119.6(5) . .
C8 C7 C6 120.3(5) . .
C8 C7 C16 119.9(5) . .
C16 C7 C6 119.8(4) . .
C7 C8 H8 119.2 . .
C7 C8 C9 121.6(5) . .
C9 C8 H8 119.2 . .
C8 C9 H9 120.4 . .
C10 C9 C8 119.2(6) . .
C10 C9 H9 120.4 . .
C9 C10 H10 119.2 . .
C9 C10 C11 121.6(6) . .
C11 C10 H10 119.2 . .
C10 C11 C12 121.5(6) . .
C10 C11 C16 119.5(5) . .
C12 C11 C16 118.9(6) . .
C11 C12 H12 119.2 . .
C13 C12 C11 121.6(6) . .
C13 C12 H12 119.2 . .
C12 C13 H13 119.9 . .
C12 C13 C14 120.1(6) . .
C14 C13 H13 119.9 . .
C13 C14 H14 120.1 . .
C15 C14 C13 119.9(6) . .
C15 C14 H14 120.1 . .
C14 C15 H15 119.0 . .
C14 C15 C16 121.9(6) . .
C16 C15 H15 119.0 . .
C11 C16 C7 118.2(5) . .
C15 C16 C7 124.2(5) . .
C15 C16 C11 117.5(5) . .
N1 C17 C18 124.1(4) . .
N1 C17 C24 114.6(4) . .
C18 C17 C24 121.3(4) . .
C19 C18 C17 121.8(5) . .
C23 C18 C17 117.9(5) . .
C23 C18 C19 120.2(5) . .
C18 C19 H19 120.3 . .
C20 C19 C18 119.4(6) . .
C20 C19 H19 120.3 . .
C19 C20 H20 119.8 . .
C21 C20 C19 120.4(6) . .
C21 C20 H20 119.8 . .
C20 C21 H21 119.8 . .
C20 C21 C22 120.4(6) . .
C22 C21 H21 119.8 . .
C21 C22 H22 120.3 . .
C21 C22 C23 119.4(6) . .
C23 C22 H22 120.3 . .
C18 C23 C22 120.1(6) . .
C18 C23 H23 120.0 . .
C22 C23 H23 120.0 . .
N2 C24 C17 114.5(4) . .
N2 C24 C25 124.3(4) . .
C25 C24 C17 121.2(4) . .
C26 C25 C24 118.9(4) . .
C30 C25 C24 120.9(4) . .
C30 C25 C26 120.2(5) . .
C25 C26 H26 120.1 . .
C25 C26 C27 119.9(5) . .
C27 C26 H26 120.1 . .
C26 C27 H27 120.0 . .
C28 C27 C26 119.9(5) . .
C28 C27 H27 120.0 . .
C27 C28 H28 119.8 . .
C27 C28 C29 120.4(5) . .
C29 C28 H28 119.8 . .
C28 C29 H29 120.1 . .
C28 C29 C30 119.8(5) . .
C30 C29 H29 120.1 . .
C25 C30 C29 119.8(5) . .
C25 C30 H30 120.1 . .
C29 C30 H30 120.1 . .
C32 C31 N2 116.6(4) . .
C32 C31 C36 121.4(4) . .
C36 C31 N2 121.8(4) . .
C31 C32 H32 120.0 . .
C31 C32 C33 120.1(5) . .
C33 C32 H32 120.0 . .
C32 C33 H33 120.2 . .
C34 C33 C32 119.6(5) . .
C34 C33 H33 120.2 . .
C33 C34 H34 119.8 . .
C35 C34 C33 120.5(5) . .
C35 C34 H34 119.8 . .
C34 C35 H35 119.2 . .
C34 C35 C36 121.7(5) . .
C36 C35 H35 119.2 . .
C31 C36 C37 122.5(4) . .
C35 C36 C31 116.8(5) . .
C35 C36 C37 120.7(5) . .
C38 C37 C36 119.1(5) . .
C38 C37 C46 119.1(5) . .
C46 C37 C36 121.8(5) . .
C37 C38 H38 119.1 . .
C37 C38 C39 121.9(5) . .
C39 C38 H38 119.1 . .
C38 C39 H39 120.3 . .
C40 C39 C38 119.5(5) . .
C40 C39 H39 120.3 . .
C39 C40 H40 119.2 . .
C39 C40 C41 121.5(5) . .
C41 C40 H40 119.2 . .
C40 C41 C42 121.6(5) . .
C40 C41 C46 119.2(5) . .
C42 C41 C46 119.1(5) . .
C41 C42 H42 119.3 . .
C43 C42 C41 121.4(6) . .
C43 C42 H42 119.3 . .
C42 C43 H43 120.2 . .
C42 C43 C44 119.7(5) . .
C44 C43 H43 120.2 . .
C43 C44 H44 119.8 . .
C45 C44 C43 120.4(6) . .
C45 C44 H44 119.8 . .
C44 C45 H45 119.3 . .
C44 C45 C46 121.5(5) . .
C46 C45 H45 119.3 . .
C41 C46 C37 118.7(5) . .
C45 C46 C37 123.5(5) . .
C45 C46 C41 117.8(5) . .
Cl1 C47 H47A 110.9 . .
Cl1 C47 H47B 110.9 . .
Cl2 C47 Cl1 104.4(8) . .
Cl2 C47 H47A 110.9 . .
Cl2 C47 H47B 110.9 . .
H47A C47 H47B 108.9 . .

loop_
_geom_bond_atom_site_label_1
_geom_bond_atom_site_label_2
_geom_bond_distance
_geom_bond_site_symmetry_2
Br1 Ni1 2.5164(8) 3_667
Br1 Ni1 2.5445(7) .
Br2 Ni1 2.4158(8) .
Ni1 Br1 2.5165(8) 3_667
Ni1 N1 2.051(4) .
Ni1 N2 2.044(4) .
N1 C1 1.432(6) .
N1 C17 1.285(6) .
N2 C24 1.296(6) .
N2 C31 1.446(6) .
C1 C2 1.379(7) .
C1 C6 1.403(7) .
C2 H2 0.9500 .
C2 C3 1.393(7) .
C3 H3 0.9500 .
C3 C4 1.364(8) .
C4 H4 0.9500 .
C4 C5 1.368(8) .
C5 H5 0.9500 .
C5 C6 1.395(7) .
C6 C7 1.491(7) .
C7 C8 1.370(7) .
C7 C16 1.434(7) .
C8 H8 0.9500 .
C8 C9 1.406(9) .
C9 H9 0.9500 .
C9 C10 1.370(9) .
C10 H10 0.9500 .
C10 C11 1.403(9) .
C11 C12 1.409(8) .
C11 C16 1.424(8) .
C12 H12 0.9500 .
C12 C13 1.349(9) .
C13 H13 0.9500 .
C13 C14 1.395(9) .
C14 H14 0.9500 .
C14 C15 1.369(7) .
C15 H15 0.9500 .
C15 C16 1.404(7) .
C17 C18 1.500(6) .
C17 C24 1.509(6) .
C18 C19 1.392(7) .
C18 C23 1.372(7) .
C19 H19 0.9500 .
C19 C20 1.381(8) .
C20 H20 0.9500 .
C20 C21 1.373(10) .
C21 H21 0.9500 .
C21 C22 1.381(10) .
C22 H22 0.9500 .
C22 C23 1.392(8) .
C23 H23 0.9500 .
C24 C25 1.480(6) .
C25 C26 1.384(7) .
C25 C30 1.384(6) .
C26 H26 0.9500 .
C26 C27 1.389(7) .
C27 H27 0.9500 .
C27 C28 1.376(7) .
C28 H28 0.9500 .
C28 C29 1.386(8) .
C29 H29 0.9500 .
C29 C30 1.387(7) .
C30 H30 0.9500 .
C31 C32 1.379(7) .
C31 C36 1.405(7) .
C32 H32 0.9500 .
C32 C33 1.382(7) .
C33 H33 0.9500 .
C33 C34 1.377(8) .
C34 H34 0.9500 .
C34 C35 1.372(8) .
C35 H35 0.9500 .
C35 C36 1.396(7) .
C36 C37 1.490(7) .
C37 C38 1.375(7) .
C37 C46 1.435(7) .
C38 H38 0.9500 .
C38 C39 1.407(7) .
C39 H39 0.9500 .
C39 C40 1.364(8) .
C40 H40 0.9500 .
C40 C41 1.404(8) .
C41 C42 1.414(8) .
C41 C46 1.429(7) .
C42 H42 0.9500 .
C42 C43 1.366(9) .
C43 H43 0.9500 .
C43 C44 1.410(8) .
C44 H44 0.9500 .
C44 C45 1.368(8) .
C45 H45 0.9500 .
C45 C46 1.418(7) .
Cl1 C47 1.896(15) .
Cl2 C47 1.800(16) .
C47 H47A 0.9900 .
C47 H47B 0.9900 .

loop_
_geom_torsion_atom_site_label_1
_geom_torsion_atom_site_label_2
_geom_torsion_atom_site_label_3
_geom_torsion_atom_site_label_4
_geom_torsion
Ni1 N1 C1 C2 50.9(5)
Ni1 N1 C1 C6 -122.4(4)
Ni1 N1 C17 C18 -162.3(4)
Ni1 N1 C17 C24 14.4(5)
Ni1 N2 C24 C17 -12.2(5)
Ni1 N2 C24 C25 170.0(3)
Ni1 N2 C31 C32 -81.5(5)
Ni1 N2 C31 C36 93.9(5)
N1 C1 C2 C3 -174.4(5)
N1 C1 C6 C5 172.8(4)
N1 C1 C6 C7 -5.9(7)
N1 C17 C18 C19 -130.5(5)
N1 C17 C18 C23 48.2(7)
N1 C17 C24 N2 -1.5(6)
N1 C17 C24 C25 176.4(4)
N2 C24 C25 C26 61.7(6)
N2 C24 C25 C30 -119.3(5)
N2 C31 C32 C33 175.6(4)
N2 C31 C36 C35 -175.7(4)
N2 C31 C36 C37 4.1(7)
C1 N1 C17 C18 15.1(7)
C1 N1 C17 C24 -168.2(4)
C1 C2 C3 C4 1.7(8)
C1 C6 C7 C8 55.4(7)
C1 C6 C7 C16 -124.8(5)
C2 C1 C6 C5 -0.3(7)
C2 C1 C6 C7 -178.9(5)
C2 C3 C4 C5 -0.9(8)
C3 C4 C5 C6 -0.5(8)
C4 C5 C6 C1 1.1(7)
C4 C5 C6 C7 179.8(5)
C5 C6 C7 C8 -123.3(5)
C5 C6 C7 C16 56.5(6)
C6 C1 C2 C3 -1.1(8)
C6 C7 C8 C9 179.6(6)
C6 C7 C16 C11 -179.2(5)
C6 C7 C16 C15 4.4(8)
C7 C8 C9 C10 -0.6(10)
C8 C7 C16 C11 0.6(8)
C8 C7 C16 C15 -175.8(5)
C8 C9 C10 C11 1.0(11)
C9 C10 C11 C12 178.3(7)
C9 C10 C11 C16 -0.6(11)
C10 C11 C12 C13 -177.4(7)
C10 C11 C16 C7 -0.2(9)
C10 C11 C16 C15 176.4(6)
C11 C12 C13 C14 0.2(11)
C12 C11 C16 C7 -179.1(6)
C12 C11 C16 C15 -2.4(9)
C12 C13 C14 C15 -0.9(10)
C13 C14 C15 C16 -0.1(8)
C14 C15 C16 C7 178.2(5)
C14 C15 C16 C11 1.8(8)
C16 C7 C8 C9 -0.2(8)
C16 C11 C12 C13 1.5(11)
C17 N1 C1 C2 -126.3(5)
C17 N1 C1 C6 60.4(6)
C17 C18 C19 C20 177.1(5)
C17 C18 C23 C22 -178.4(4)
C17 C24 C25 C26 -116.0(5)
C17 C24 C25 C30 63.0(6)
C18 C17 C24 N2 175.3(4)
C18 C17 C24 C25 -6.8(6)
C18 C19 C20 C21 0.2(8)
C19 C18 C23 C22 0.4(8)
C19 C20 C21 C22 2.3(9)
C20 C21 C22 C23 -3.5(9)
C21 C22 C23 C18 2.1(8)
C23 C18 C19 C20 -1.5(7)
C24 N2 C31 C32 78.1(5)
C24 N2 C31 C36 -106.5(5)
C24 C17 C18 C19 53.1(6)
C24 C17 C18 C23 -128.2(5)
C24 C25 C26 C27 179.1(4)
C24 C25 C30 C29 -179.5(4)
C25 C26 C27 C28 0.4(8)
C26 C25 C30 C29 -0.6(7)
C26 C27 C28 C29 -0.5(8)
C27 C28 C29 C30 0.1(8)
C28 C29 C30 C25 0.5(7)
C30 C25 C26 C27 0.1(7)
C31 N2 C24 C17 -173.2(4)
C31 N2 C24 C25 9.0(6)
C31 C32 C33 C34 0.6(8)
C31 C36 C37 C38 -58.2(7)
C31 C36 C37 C46 123.0(5)
C32 C31 C36 C35 -0.6(7)
C32 C31 C36 C37 179.2(5)
C32 C33 C34 C35 -1.0(8)
C33 C34 C35 C36 0.7(9)
C34 C35 C36 C31 0.1(8)
C34 C35 C36 C37 -179.7(5)
C35 C36 C37 C38 121.6(5)
C35 C36 C37 C46 -57.2(7)
C36 C31 C32 C33 0.3(7)
C36 C37 C38 C39 178.8(5)
C36 C37 C46 C41 -178.8(4)
C36 C37 C46 C45 2.3(7)
C37 C38 C39 C40 0.7(8)
C38 C37 C46 C41 2.4(7)
C38 C37 C46 C45 -176.5(5)
C38 C39 C40 C41 1.0(8)
C39 C40 C41 C42 177.5(5)
C39 C40 C41 C46 -0.9(8)
C40 C41 C42 C43 -176.4(5)
C40 C41 C46 C37 -0.8(7)
C40 C41 C46 C45 178.1(5)
C41 C42 C43 C44 -1.1(8)
C42 C41 C46 C37 -179.2(5)
C42 C41 C46 C45 -0.3(7)
C42 C43 C44 C45 -1.4(8)
C43 C44 C45 C46 3.1(8)
C44 C45 C46 C37 176.7(5)
C44 C45 C46 C41 -2.2(7)
C46 C37 C38 C39 -2.4(7)
C46 C41 C42 C43 1.9(8)
